data_4060151
_journal_name_full Organometallics
_journal_paper_doi 10.1021/om049272r
_journal_year 2005
_chemical_formula_sum 'C23 H22 O P2 S2'
_chemical_formula_weight 440.47
_space_group_IT_number 14
_symmetry_cell_setting monoclinic
_symmetry_space_group_name_Hall '-P 2yn'
_symmetry_space_group_name_H-M 'P 1 21/n 1'
_atom_sites_solution_hydrogens geom
_atom_sites_solution_primary direct
_atom_sites_solution_secondary difmap
_cell_angle_alpha 90.00
_cell_angle_beta 112.104(3)
_cell_angle_gamma 90.00
_cell_formula_units_Z 4
_cell_length_a 12.1134(6)
_cell_length_b 12.2035(6)
_cell_length_c 15.6203(8)
_cell_measurement_reflns_used 8211
_cell_measurement_temperature 100(2)
_cell_measurement_theta_max 36.16
_cell_measurement_theta_min 2.47
_cell_volume 2139.37(19)
_diffrn_ambient_temperature 100(2)
_diffrn_detector_area_resol_mean ?
_diffrn_measurement_device_type 'CCD area detector'
_diffrn_measurement_method 'phi and omega scans'
_diffrn_radiation_monochromator graphite
_diffrn_radiation_source 'fine-focus sealed tube'
_diffrn_radiation_type MoK\a
_diffrn_radiation_wavelength 0.71073
_diffrn_reflns_av_R_equivalents 0.0382
_diffrn_reflns_av_sigmaI/netI 0.0339
_diffrn_reflns_limit_h_max 20
_diffrn_reflns_limit_h_min -20
_diffrn_reflns_limit_k_max 20
_diffrn_reflns_limit_k_min -21
_diffrn_reflns_limit_l_max 26
_diffrn_reflns_limit_l_min -25
_diffrn_reflns_number 60020
_diffrn_reflns_theta_max 39.03
_diffrn_reflns_theta_min 1.83
_diffrn_standards_decay_% ?
_diffrn_standards_interval_count ?
_diffrn_standards_interval_time ?
_diffrn_standards_number ?
_exptl_absorpt_coefficient_mu 0.410
_exptl_absorpt_correction_T_max 0.9671
_exptl_absorpt_correction_T_min 0.8938
_exptl_absorpt_correction_type none
_exptl_absorpt_process_details ?
_exptl_crystal_colour clear
_exptl_crystal_density_diffrn 1.368
_exptl_crystal_density_meas 0
_exptl_crystal_density_method 'not measured'
_exptl_crystal_description prism
_exptl_crystal_F_000 920
_exptl_crystal_size_max 0.28
_exptl_crystal_size_mid 0.15
_exptl_crystal_size_min 0.08
_refine_ls_extinction_coef ?
_refine_ls_extinction_method none
_refine_ls_goodness_of_fit_ref 1.056
_refine_ls_hydrogen_treatment mixed
_refine_ls_matrix_type full
_refine_ls_number_parameters 273
_refine_ls_number_reflns 11182
_refine_ls_number_restraints 0
_refine_ls_restrained_S_all 1.056
_refine_ls_R_factor_all 0.0521
_refine_ls_R_factor_gt 0.0355
_refine_ls_shift/su_max 0.016
_refine_ls_shift/su_mean 0.002
_refine_ls_structure_factor_coef Fsqd
_refine_ls_weighting_details 'calc w=1/[\s^2^(Fo^2^)+(0.0360P)^2^+0.9468P] where P=(Fo^2^+2Fc^2^)/3'
_refine_ls_weighting_scheme calc
_refine_ls_wR_factor_gt 0.0892
_refine_ls_wR_factor_ref 0.0940
_reflns_number_gt 8688
_reflns_number_total 11182
_reflns_threshold_expression >2sigma(I)
_cod_depositor_comments
;
The following automatic conversions were performed:
'_symmetry_cell_setting' value 'Monoclinic' changed to 'monoclinic'
according to '/home/saulius/struct/CIF-dictionaries/cif_core.dic'
dictionary named 'cif_core.dic' version 2.4.1 from 2010-06-29.

Automatic conversion script
Id: cif_fix_enum 1527 2010-12-29 10:47:43Z saulius 
;
_cod_original_sg_symbol_H-M P2(1)/n
_cod_database_code 4060151

loop_
_symmetry_equiv_pos_as_xyz
'x, y, z'
'-x+1/2, y+1/2, -z+1/2'
'-x, -y, -z'
'x-1/2, -y-1/2, z-1/2'

loop_
_atom_site_label
_atom_site_type_symbol
_atom_site_fract_x
_atom_site_fract_y
_atom_site_fract_z
_atom_site_U_iso_or_equiv
_atom_site_adp_type
_atom_site_occupancy
_atom_site_symmetry_multiplicity
_atom_site_calc_flag
_atom_site_refinement_flags
_atom_site_disorder_assembly
_atom_site_disorder_group
P1 P 0.29465(2) 0.10713(2) 0.803472(16) 0.01286(5) Uani 1 1 d . A .
P2 P 0.21406(2) 0.26397(2) 0.977234(16) 0.01361(5) Uani 1 1 d . . .
S1 S 0.29701(2) -0.03971(2) 0.850737(18) 0.01990(5) Uani 1 1 d . . .
O1 O 0.27157(6) 0.11497(7) 0.69530(5) 0.01756(13) Uani 1 1 d . . .
C1 C 0.14414(9) 0.11077(9) 0.64094(7) 0.01847(17) Uani 1 1 d . . .
H1A H 0.1143 0.0347 0.6377 0.022 Uiso 1 1 calc R . .
H1B H 0.1271 0.1372 0.5773 0.022 Uiso 1 1 calc R . .
C2 C 0.08487(9) 0.18462(9) 0.68968(6) 0.01663(16) Uani 1 1 d . A .
H2A H 0.0044 0.1566 0.6802 0.020 Uiso 1 1 calc R . .
H2B H 0.0767 0.2598 0.6643 0.020 Uiso 1 1 calc R . .
C3 C 0.16245(8) 0.18577(8) 0.79253(6) 0.01323(14) Uani 1 1 d . . .
C4 C 0.12969(8) 0.24043(8) 0.85390(6) 0.01359(14) Uani 1 1 d . A .
S2A S 0.28674(5) 0.41055(6) 0.99940(5) 0.01885(9) Uani 0.85 1 d P A 1
C5A C 0.3215(6) 0.1579(6) 1.0264(5) 0.0193(7) Uani 0.85 1 d P A 1
H5AA H 0.3898 0.1688 1.0081 0.023 Uiso 0.85 1 calc PR A 1
H5AB H 0.2851 0.0864 1.0041 0.023 Uiso 0.85 1 calc PR A 1
H5AC H 0.3485 0.1604 1.0939 0.023 Uiso 0.85 1 calc PR A 1
S2B S 0.3353(10) 0.1524(10) 1.0299(8) 0.0241(14) Uani 0.15 1 d P A 2
C5B C 0.2585(13) 0.3974(14) 0.9862(13) 0.025(3) Uani 0.15 1 d P A 2
H5BA H 0.2884 0.4141 0.9374 0.030 Uiso 0.15 1 calc PR A 2
H5BB H 0.3219 0.4096 1.0467 0.030 Uiso 0.15 1 calc PR A 2
H5BC H 0.1907 0.4451 0.9795 0.030 Uiso 0.15 1 calc PR A 2
C6 C 0.01165(8) 0.29744(8) 0.81976(6) 0.01514(15) Uani 1 1 d . . .
C7 C 0.00419(9) 0.40914(9) 0.80112(7) 0.01924(17) Uani 1 1 d . A .
H7 H 0.0742 0.4498 0.8089 0.023 Uiso 1 1 calc R . .
C8 C -0.10646(11) 0.46142(10) 0.77091(8) 0.0256(2) Uani 1 1 d . . .
H8 H -0.1115 0.5379 0.7586 0.031 Uiso 1 1 calc R A .
C9 C -0.20856(10) 0.40265(12) 0.75891(8) 0.0277(2) Uani 1 1 d . A .
H9 H -0.2833 0.4391 0.7398 0.033 Uiso 1 1 calc R . .
C10 C -0.20237(10) 0.29031(12) 0.77468(8) 0.0260(2) Uani 1 1 d . . .
H10 H -0.2730 0.2495 0.7643 0.031 Uiso 1 1 calc R A .
C11 C -0.09258(9) 0.23808(10) 0.80569(7) 0.02070(18) Uani 1 1 d . A .
H11 H -0.0881 0.1615 0.8175 0.025 Uiso 1 1 calc R . .
C12 C 0.43085(8) 0.18236(8) 0.85255(6) 0.01415(15) Uani 1 1 d . . .
C13 C 0.53563(9) 0.12750(9) 0.90410(7) 0.02050(18) Uani 1 1 d . A .
H13 H 0.5336 0.0519 0.9180 0.025 Uiso 1 1 calc R . .
C14 C 0.64341(9) 0.18407(10) 0.93514(8) 0.0241(2) Uani 1 1 d . . .
H14 H 0.7153 0.1469 0.9698 0.029 Uiso 1 1 calc R A .
C15 C 0.64596(9) 0.29465(10) 0.91550(7) 0.02129(19) Uani 1 1 d . A .
H15 H 0.7196 0.3330 0.9367 0.026 Uiso 1 1 calc R . .
C16 C 0.54153(10) 0.34929(9) 0.86504(8) 0.02083(18) Uani 1 1 d . . .
H16 H 0.5438 0.4251 0.8521 0.025 Uiso 1 1 calc R A .
C17 C 0.43324(9) 0.29363(8) 0.83321(7) 0.01803(16) Uani 1 1 d . A .
H17 H 0.3616 0.3312 0.7986 0.022 Uiso 1 1 calc R . .
C19 C 0.04653(10) 0.33824(10) 1.04573(9) 0.0245(2) Uani 1 1 d . . .
H19 H 0.0686 0.4095 1.0335 0.029 Uiso 1 1 calc R A .
C20 C 0.10151(8) 0.24683(8) 1.02659(6) 0.01524(15) Uani 1 1 d . A .
C21 C -0.04066(11) 0.32605(12) 1.08274(10) 0.0302(3) Uani 1 1 d . A .
H21 H -0.0798 0.3887 1.0939 0.036 Uiso 1 1 calc R . .
C22 C -0.07048(10) 0.22280(11) 1.10327(8) 0.0261(2) Uani 1 1 d . . .
H22 H -0.1283 0.2147 1.1303 0.031 Uiso 1 1 calc R A .
C23 C -0.01635(10) 0.13122(11) 1.08450(9) 0.0265(2) Uani 1 1 d . A .
H23 H -0.0374 0.0603 1.0983 0.032 Uiso 1 1 calc R . .
C24 C 0.06926(10) 0.14284(9) 1.04532(8) 0.02221(19) Uani 1 1 d . . .
H24 H 0.1055 0.0798 1.0315 0.027 Uiso 1 1 calc R A .

loop_
_atom_site_aniso_label
_atom_site_aniso_U_11
_atom_site_aniso_U_22
_atom_site_aniso_U_33
_atom_site_aniso_U_23
_atom_site_aniso_U_13
_atom_site_aniso_U_12
P1 0.01320(10) 0.01303(10) 0.01293(9) -0.00036(7) 0.00559(7) 0.00029(7)
P2 0.01272(10) 0.01628(10) 0.01202(9) -0.00005(7) 0.00487(7) 0.00069(8)
S1 0.02352(12) 0.01289(10) 0.02351(11) 0.00107(8) 0.00912(9) -0.00048(8)
O1 0.0162(3) 0.0242(3) 0.0132(3) -0.0013(2) 0.0065(2) 0.0000(3)
C1 0.0177(4) 0.0236(5) 0.0137(4) -0.0032(3) 0.0054(3) -0.0006(3)
C2 0.0154(4) 0.0196(4) 0.0131(3) -0.0013(3) 0.0035(3) 0.0004(3)
C3 0.0119(3) 0.0146(4) 0.0128(3) 0.0003(3) 0.0041(3) -0.0004(3)
C4 0.0122(3) 0.0152(4) 0.0135(3) -0.0002(3) 0.0050(3) -0.0003(3)
S2A 0.0190(2) 0.0176(2) 0.0179(2) -0.00129(15) 0.00464(19) -0.00609(16)
C5A 0.0175(12) 0.0236(14) 0.0145(11) 0.0018(9) 0.0037(9) 0.0034(10)
S2B 0.023(3) 0.0276(19) 0.0164(16) 0.0031(12) 0.0021(15) 0.0092(15)
C5B 0.022(6) 0.022(5) 0.027(6) -0.008(4) 0.006(5) -0.012(4)
C6 0.0126(3) 0.0196(4) 0.0135(3) -0.0009(3) 0.0051(3) 0.0010(3)
C7 0.0179(4) 0.0197(4) 0.0199(4) 0.0007(3) 0.0069(3) 0.0036(3)
C8 0.0247(5) 0.0266(5) 0.0225(5) -0.0009(4) 0.0053(4) 0.0094(4)
C9 0.0180(4) 0.0414(7) 0.0208(5) -0.0046(4) 0.0040(4) 0.0110(4)
C10 0.0137(4) 0.0418(7) 0.0224(5) -0.0052(4) 0.0066(3) -0.0010(4)
C11 0.0153(4) 0.0271(5) 0.0199(4) -0.0012(4) 0.0069(3) -0.0023(3)
C12 0.0127(3) 0.0161(4) 0.0138(3) 0.0004(3) 0.0053(3) 0.0009(3)
C13 0.0150(4) 0.0205(4) 0.0239(5) 0.0046(3) 0.0049(3) 0.0025(3)
C14 0.0137(4) 0.0297(5) 0.0258(5) 0.0027(4) 0.0040(3) 0.0011(4)
C15 0.0160(4) 0.0290(5) 0.0195(4) -0.0043(4) 0.0075(3) -0.0049(4)
C16 0.0203(4) 0.0191(4) 0.0233(4) -0.0013(3) 0.0084(3) -0.0040(3)
C17 0.0162(4) 0.0162(4) 0.0204(4) 0.0008(3) 0.0054(3) -0.0003(3)
C19 0.0244(5) 0.0212(5) 0.0338(6) -0.0071(4) 0.0179(4) -0.0022(4)
C20 0.0149(4) 0.0183(4) 0.0130(3) -0.0018(3) 0.0058(3) -0.0005(3)
C21 0.0247(5) 0.0347(6) 0.0384(6) -0.0156(5) 0.0199(5) -0.0044(5)
C22 0.0181(4) 0.0427(7) 0.0201(4) -0.0064(4) 0.0105(4) -0.0071(4)
C23 0.0212(5) 0.0308(6) 0.0296(5) 0.0061(4) 0.0119(4) -0.0035(4)
C24 0.0204(4) 0.0205(4) 0.0282(5) 0.0030(4) 0.0121(4) -0.0001(4)
